data_1552871
loop_
_publ_author_name
'Schwarz, Christopher'
'Handelmann, Jens'
'Baier, Daniel M.'
'Ouissa, Alina'
'Gessner, Viktoria H.'

_publ_section_title
;
 Mono- and Diylide-substituted Phosphines (YPhos): Impact of the Ligand
 Properties on the Catalytic Activity in Gold(I)-Catalysed Hydroaminations
;
_journal_name_full 'Catalysis Science &amp; Technology'
_journal_paper_doi 10.1039/C9CY01861A
_journal_year 2019
_chemical_formula_moiety '2(C28 H33 N P2), C6 H6'
_chemical_formula_sum 'C62 H72 N2 P4'
_chemical_formula_weight 969.09
_space_group_crystal_system triclinic
_space_group_IT_number 2
_space_group_name_Hall '-P 1'
_space_group_name_H-M_alt 'P -1'
_atom_sites_solution_hydrogens geom
_audit_creation_method SHELXL-2018/1
_audit_update_record
;
2019-07-26 deposited with the CCDC.	2019-10-14 downloaded from the CCDC.
;
_cell_angle_alpha 67.712(2)
_cell_angle_beta 73.191(2)
_cell_angle_gamma 73.1212(19)
_cell_formula_units_Z 2
_cell_length_a 10.1896(2)
_cell_length_b 17.4204(4)
_cell_length_c 17.4304(4)
_cell_measurement_reflns_used 26310
_cell_measurement_temperature 100(2)
_cell_measurement_theta_max 75.9130
_cell_measurement_theta_min 4.6110
_cell_volume 2682.92(11)
_computing_cell_refinement 'CrysAlisPro 1.171.38.46 (Rigaku OD, 2015)'
_computing_data_collection 'CrysAlisPro 1.171.38.46 (Rigaku OD, 2015)'
_computing_data_reduction 'CrysAlisPro 1.171.38.46 (Rigaku OD, 2015)'
_computing_molecular_graphics 'SHELXL-2018/1 (Sheldrick, 2018)'
_computing_structure_refinement 'SHELXL-2018/1 (Sheldrick, 2018)'
_computing_structure_solution 'SHELXT-2014/5 (Sheldrick, 2014)'
_diffrn_ambient_temperature 100(2)
_diffrn_detector_area_resol_mean 10.4409
_diffrn_measured_fraction_theta_full 1.000
_diffrn_measured_fraction_theta_max 0.998
_diffrn_measurement_device_type 'SuperNova, Single source at offset, Atlas'
_diffrn_measurement_method '\w scans'
_diffrn_radiation_type CuK\a
_diffrn_radiation_wavelength 1.54184
_diffrn_reflns_av_R_equivalents 0.0606
_diffrn_reflns_av_unetI/netI 0.0374
_diffrn_reflns_Laue_measured_fraction_full 1.000
_diffrn_reflns_Laue_measured_fraction_max 0.998
_diffrn_reflns_limit_h_max 12
_diffrn_reflns_limit_h_min -12
_diffrn_reflns_limit_k_max 21
_diffrn_reflns_limit_k_min -21
_diffrn_reflns_limit_l_max 21
_diffrn_reflns_limit_l_min -21
_diffrn_reflns_number 50208
_diffrn_reflns_point_group_measured_fraction_full 1.000
_diffrn_reflns_point_group_measured_fraction_max 0.998
_diffrn_reflns_theta_full 67.684
_diffrn_reflns_theta_max 72.125
_diffrn_reflns_theta_min 4.555
_diffrn_source 'micro-focus sealed X-ray tube'
_exptl_absorpt_coefficient_mu 1.602
_exptl_absorpt_correction_T_max 1.000
_exptl_absorpt_correction_T_min 0.576
_exptl_absorpt_correction_type gaussian
_exptl_absorpt_process_details
;
CrysAlisPro 1.171.38.46 (Rigaku Oxford Diffraction, 2015)
Numerical absorption correction based on gaussian integration over
			a multifaceted crystal model
Empirical absorption correction using spherical harmonics,
 implemented in SCALE3 ABSPACK scaling algorithm.
;
_exptl_crystal_colour colourless
_exptl_crystal_density_diffrn 1.200
_exptl_crystal_description block
_exptl_crystal_F_000 1036
_exptl_crystal_size_max 0.354
_exptl_crystal_size_mid 0.084
_exptl_crystal_size_min 0.047
_refine_diff_density_max 0.685
_refine_diff_density_min -0.310
_refine_diff_density_rms 0.050
_refine_ls_extinction_method none
_refine_ls_goodness_of_fit_ref 1.049
_refine_ls_hydrogen_treatment constr
_refine_ls_matrix_type full
_refine_ls_number_parameters 627
_refine_ls_number_reflns 10570
_refine_ls_number_restraints 0
_refine_ls_restrained_S_all 1.049
_refine_ls_R_factor_all 0.0411
_refine_ls_R_factor_gt 0.0393
_refine_ls_shift/su_max 0.000
_refine_ls_shift/su_mean 0.000
_refine_ls_structure_factor_coef Fsqd
_refine_ls_weighting_details 'w=1/[\s^2^(Fo^2^)+(0.0584P)^2^+0.9867P] where P=(Fo^2^+2Fc^2^)/3'
_refine_ls_weighting_scheme calc
_refine_ls_wR_factor_gt 0.1022
_refine_ls_wR_factor_ref 0.1038
_reflns_Friedel_coverage 0.000
_reflns_number_gt 10189
_reflns_number_total 10570
_reflns_threshold_expression 'I > 2\s(I)'
_cod_data_source_file c9cy01861a2.cif
_cod_data_source_block CS027
_cod_original_cell_volume 2682.91(11)
_cod_database_code 1552871
_shelx_shelxl_version_number 2018/1
_shelx_space_group_comment
;
The symmetry employed for this shelxl refinement is uniquely defined
by the following loop, which should always be used as a source of
symmetry information in preference to the above space-group names.
They are only intended as comments.
;

loop_
_space_group_symop_operation_xyz
'x, y, z'
'-x, -y, -z'

loop_
_atom_site_label
_atom_site_type_symbol
_atom_site_fract_x
_atom_site_fract_y
_atom_site_fract_z
_atom_site_U_iso_or_equiv
_atom_site_adp_type
_atom_site_occupancy
_atom_site_site_symmetry_order
_atom_site_calc_flag
_atom_site_refinement_flags_posn
_atom_site_refinement_flags_adp
P1 P 0.20178(5) 0.32798(3) 0.20791(3) 0.01754(10) Uani 1 1 d . .
P2 P 0.45707(5) 0.19425(3) 0.26201(3) 0.02065(11) Uani 1 1 d . .
P3 P 0.31516(5) 0.28192(3) 0.67670(3) 0.01926(11) Uani 1 1 d . .
P4 P 0.05012(5) 0.25269(3) 0.81140(3) 0.01840(10) Uani 1 1 d . .
N1 N 0.4698(2) 0.42971(13) 0.20808(14) 0.0352(4) Uani 1 1 d . .
N2 N 0.0842(3) 0.2076(2) 0.60453(17) 0.0596(8) Uani 1 1 d . .
C1 C 0.3663(2) 0.30427(12) 0.22800(13) 0.0201(4) Uani 1 1 d . .
C2 C 0.4210(2) 0.37333(13) 0.21785(13) 0.0237(4) Uani 1 1 d . .
C3 C 0.1730(2) 0.25007(12) 0.17231(13) 0.0202(4) Uani 1 1 d . .
C4 C 0.1391(2) 0.17371(13) 0.22970(13) 0.0250(4) Uani 1 1 d . .
H4 H 0.131221 0.161578 0.288596 0.030 Uiso 1 1 calc R U
C5 C 0.1169(2) 0.11557(14) 0.20060(15) 0.0279(4) Uani 1 1 d . .
H5 H 0.093449 0.063680 0.239687 0.034 Uiso 1 1 calc R U
C6 C 0.1289(2) 0.13296(14) 0.11431(15) 0.0286(5) Uani 1 1 d . .
H6 H 0.113659 0.092976 0.094585 0.034 Uiso 1 1 calc R U
C7 C 0.1629(2) 0.20836(14) 0.05741(14) 0.0282(4) Uani 1 1 d . .
H7 H 0.170875 0.220239 -0.001444 0.034 Uiso 1 1 calc R U
C8 C 0.1855(2) 0.26676(13) 0.08590(13) 0.0246(4) Uani 1 1 d . .
H8 H 0.209656 0.318344 0.046463 0.030 Uiso 1 1 calc R U
C9 C 0.0607(2) 0.33583(12) 0.29818(13) 0.0224(4) Uani 1 1 d . .
C10 C 0.0855(3) 0.36021(18) 0.35875(16) 0.0360(5) Uani 1 1 d . .
H10 H 0.174222 0.371975 0.352157 0.043 Uiso 1 1 calc R U
C11 C -0.0177(3) 0.3676(2) 0.42869(18) 0.0497(7) Uani 1 1 d . .
H11 H -0.000153 0.384591 0.469893 0.060 Uiso 1 1 calc R U
C12 C -0.1467(3) 0.3501(2) 0.43853(17) 0.0469(7) Uani 1 1 d . .
H12 H -0.217220 0.353856 0.487179 0.056 Uiso 1 1 calc R U
C13 C -0.1727(3) 0.32729(19) 0.3783(2) 0.0458(7) Uani 1 1 d . .
H13 H -0.261867 0.316016 0.385130 0.055 Uiso 1 1 calc R U
C14 C -0.0700(2) 0.32041(16) 0.30699(17) 0.0343(5) Uani 1 1 d . .
H14 H -0.089134 0.305344 0.264953 0.041 Uiso 1 1 calc R U
C15 C 0.1710(2) 0.42994(12) 0.12633(12) 0.0204(4) Uani 1 1 d . .
C16 C 0.0391(2) 0.48342(13) 0.12892(14) 0.0242(4) Uani 1 1 d . .
H16 H -0.034699 0.468338 0.175995 0.029 Uiso 1 1 calc R U
C17 C 0.0154(2) 0.55811(14) 0.06347(15) 0.0292(5) Uani 1 1 d . .
H17 H -0.074652 0.594306 0.065721 0.035 Uiso 1 1 calc R U
C18 C 0.1221(3) 0.58044(14) -0.00533(14) 0.0302(5) Uani 1 1 d . .
H18 H 0.104928 0.631626 -0.050531 0.036 Uiso 1 1 calc R U
C19 C 0.2543(2) 0.52825(14) -0.00858(14) 0.0275(4) Uani 1 1 d . .
H19 H 0.327534 0.543783 -0.055922 0.033 Uiso 1 1 calc R U
C20 C 0.2795(2) 0.45329(13) 0.05745(13) 0.0238(4) Uani 1 1 d . .
H20 H 0.370276 0.418000 0.055749 0.029 Uiso 1 1 calc R U
C21 C 0.6371(2) 0.19556(15) 0.19081(15) 0.0325(5) Uani 1 1 d . .
C22 C 0.7352(3) 0.23776(17) 0.20846(19) 0.0401(6) Uani 1 1 d . .
H22A H 0.822580 0.237651 0.165908 0.060 Uiso 1 1 calc R U
H22B H 0.756145 0.205995 0.264943 0.060 Uiso 1 1 calc R U
H22C H 0.688948 0.296278 0.205670 0.060 Uiso 1 1 calc R U
C23 C 0.6142(3) 0.24341(18) 0.10074(17) 0.0434(6) Uani 1 1 d . .
H23A H 0.703874 0.237972 0.060778 0.065 Uiso 1 1 calc R U
H23B H 0.575145 0.303410 0.094567 0.065 Uiso 1 1 calc R U
H23C H 0.548938 0.219638 0.088923 0.065 Uiso 1 1 calc R U
C24 C 0.7107(3) 0.10325(16) 0.19740(18) 0.0396(6) Uani 1 1 d . .
H24A H 0.647436 0.074553 0.190370 0.059 Uiso 1 1 calc R U
H24B H 0.736072 0.073799 0.253021 0.059 Uiso 1 1 calc R U
H24C H 0.795578 0.102653 0.152992 0.059 Uiso 1 1 calc R U
C25 C 0.4707(2) 0.17213(15) 0.37499(14) 0.0308(5) Uani 1 1 d . .
C26 C 0.4917(3) 0.24445(19) 0.39489(18) 0.0446(6) Uani 1 1 d . .
H26A H 0.580790 0.260222 0.361035 0.067 Uiso 1 1 calc R U
H26B H 0.493038 0.226769 0.455193 0.067 Uiso 1 1 calc R U
H26C H 0.414768 0.293246 0.381336 0.067 Uiso 1 1 calc R U
C27 C 0.3278(3) 0.14986(18) 0.42766(16) 0.0413(6) Uani 1 1 d . .
H27A H 0.252322 0.198373 0.410337 0.062 Uiso 1 1 calc R U
H27B H 0.325607 0.136309 0.487910 0.062 Uiso 1 1 calc R U
H27C H 0.315087 0.100802 0.418071 0.062 Uiso 1 1 calc R U
C28 C 0.5829(3) 0.09300(18) 0.40267(16) 0.0405(6) Uani 1 1 d . .
H28A H 0.575149 0.048720 0.383432 0.061 Uiso 1 1 calc R U
H28B H 0.569526 0.072617 0.464542 0.061 Uiso 1 1 calc R U
H28C H 0.675820 0.106959 0.377769 0.061 Uiso 1 1 calc R U
C29 C 0.1556(2) 0.25308(14) 0.70825(13) 0.0247(4) Uani 1 1 d . .
C30 C 0.1185(3) 0.22801(19) 0.65088(16) 0.0375(6) Uani 1 1 d . .
C31 C 0.3401(2) 0.32671(13) 0.74779(12) 0.0213(4) Uani 1 1 d . .
C32 C 0.3144(2) 0.41451(14) 0.72940(14) 0.0240(4) Uani 1 1 d . .
H32 H 0.277439 0.451332 0.680812 0.029 Uiso 1 1 calc R U
C33 C 0.3429(2) 0.44781(15) 0.78223(15) 0.0288(5) Uani 1 1 d . .
H33 H 0.326962 0.507456 0.769354 0.035 Uiso 1 1 calc R U
C34 C 0.3945(2) 0.39396(16) 0.85371(15) 0.0302(5) Uani 1 1 d . .
H34 H 0.414981 0.416888 0.889413 0.036 Uiso 1 1 calc R U
C35 C 0.4167(2) 0.30675(15) 0.87367(14) 0.0283(4) Uani 1 1 d . .
H35 H 0.449554 0.270256 0.923724 0.034 Uiso 1 1 calc R U
C36 C 0.3907(2) 0.27286(14) 0.82041(13) 0.0251(4) Uani 1 1 d . .
H36 H 0.407344 0.213165 0.833431 0.030 Uiso 1 1 calc R U
C37 C 0.3336(2) 0.36070(13) 0.57171(13) 0.0230(4) Uani 1 1 d . .
C38 C 0.2191(3) 0.4070(3) 0.53910(18) 0.0709(13) Uani 1 1 d . .
H38 H 0.129083 0.397438 0.571121 0.085 Uiso 1 1 calc R U
C39 C 0.2304(3) 0.4687(3) 0.45924(19) 0.0725(12) Uani 1 1 d . .
H39 H 0.148041 0.500875 0.438124 0.087 Uiso 1 1 calc R U
C40 C 0.3557(3) 0.48318(16) 0.41203(15) 0.0372(5) Uani 1 1 d . .
H40 H 0.363880 0.524363 0.357242 0.045 Uiso 1 1 calc R U
C41 C 0.4691(4) 0.4377(3) 0.4446(3) 0.0896(17) Uani 1 1 d . .
H41 H 0.558691 0.448407 0.412896 0.108 Uiso 1 1 calc R U
C42 C 0.4596(3) 0.3755(2) 0.5231(2) 0.0808(15) Uani 1 1 d . .
H42 H 0.542685 0.342752 0.543114 0.097 Uiso 1 1 calc R U
C43 C 0.4673(2) 0.19691(13) 0.66976(12) 0.0227(4) Uani 1 1 d . .
C44 C 0.4506(2) 0.12056(15) 0.66910(15) 0.0300(5) Uani 1 1 d . .
H44 H 0.359783 0.112357 0.674356 0.036 Uiso 1 1 calc R U
C45 C 0.5673(3) 0.05634(16) 0.66071(17) 0.0357(5) Uani 1 1 d . .
H45 H 0.555564 0.003636 0.662126 0.043 Uiso 1 1 calc R U
C46 C 0.7003(3) 0.06879(15) 0.65031(15) 0.0333(5) Uani 1 1 d . .
H46 H 0.779745 0.025652 0.642054 0.040 Uiso 1 1 calc R U
C47 C 0.7176(2) 0.14407(16) 0.65194(15) 0.0324(5) Uani 1 1 d . .
H47 H 0.808745 0.152318 0.645697 0.039 Uiso 1 1 calc R U
C48 C 0.6009(2) 0.20769(14) 0.66275(15) 0.0288(4) Uani 1 1 d . .
H48 H 0.612593 0.258743 0.665367 0.035 Uiso 1 1 calc R U
C49 C 0.0349(2) 0.13820(13) 0.86821(14) 0.0250(4) Uani 1 1 d . .
C50 C -0.0026(3) 0.09157(15) 0.8215(2) 0.0415(6) Uani 1 1 d . .
H50A H 0.067213 0.092522 0.769091 0.062 Uiso 1 1 calc R U
H50B H -0.095266 0.119538 0.807877 0.062 Uiso 1 1 calc R U
H50C H -0.003795 0.032720 0.857574 0.062 Uiso 1 1 calc R U
C51 C -0.0690(3) 0.13266(16) 0.95264(16) 0.0401(6) Uani 1 1 d . .
H51A H -0.164847 0.148230 0.943118 0.060 Uiso 1 1 calc R U
H51B H -0.056376 0.171609 0.977092 0.060 Uiso 1 1 calc R U
H51C H -0.052320 0.074604 0.991722 0.060 Uiso 1 1 calc R U
C52 C 0.1811(2) 0.09328(14) 0.88738(14) 0.0280(4) Uani 1 1 d . .
H52A H 0.250182 0.098450 0.834117 0.042 Uiso 1 1 calc R U
H52B H 0.181733 0.033229 0.919217 0.042 Uiso 1 1 calc R U
H52C H 0.204876 0.119494 0.921031 0.042 Uiso 1 1 calc R U
C53 C -0.1258(2) 0.32085(13) 0.78933(14) 0.0248(4) Uani 1 1 d . .
C54 C -0.2072(3) 0.29293(17) 0.74679(19) 0.0398(6) Uani 1 1 d . .
H54A H -0.295284 0.334041 0.739014 0.060 Uiso 1 1 calc R U
H54B H -0.227433 0.237051 0.782542 0.060 Uiso 1 1 calc R U
H54C H -0.151063 0.289787 0.691552 0.060 Uiso 1 1 calc R U
C55 C -0.0934(3) 0.40830(14) 0.73386(16) 0.0357(5) Uani 1 1 d . .
H55A H -0.044134 0.406604 0.677013 0.054 Uiso 1 1 calc R U
H55B H -0.034231 0.423568 0.759005 0.054 Uiso 1 1 calc R U
H55C H -0.181083 0.450576 0.730123 0.054 Uiso 1 1 calc R U
C56 C -0.2206(2) 0.33167(16) 0.87225(16) 0.0345(5) Uani 1 1 d . .
H56A H -0.296965 0.381013 0.859484 0.052 Uiso 1 1 calc R U
H56B H -0.165764 0.340113 0.905164 0.052 Uiso 1 1 calc R U
H56C H -0.259725 0.280790 0.905083 0.052 Uiso 1 1 calc R U
C1_1 C 0.0633(3) 0.93156(18) 0.55900(17) 0.0439(7) Uani 1 1 d . .
H1_1 H 0.106912 0.884665 0.599814 0.053 Uiso 1 1 calc R U
C2_1 C -0.0066(3) 0.91768(18) 0.50938(18) 0.0421(6) Uani 1 1 d . .
H2_1 H -0.010904 0.861808 0.515670 0.050 Uiso 1 1 calc R U
C3_1 C -0.0700(3) 0.98733(19) 0.45028(18) 0.0432(6) Uani 1 1 d . .
H3_1 H -0.118541 0.978994 0.415938 0.052 Uiso 1 1 calc R U
C1_2 C 0.5521(4) 0.0658(3) 0.9922(5) 0.101(2) Uani 1 1 d . .
H1_2 H 0.587114 0.113039 0.986507 0.121 Uiso 1 1 calc R U
C2_2 C 0.5779(4) 0.0404(4) 0.9242(4) 0.101(2) Uani 1 1 d . .
H2_2 H 0.633553 0.067991 0.872318 0.122 Uiso 1 1 calc R U
C3_2 C 0.5235(4) -0.0254(4) 0.9303(4) 0.0946(16) Uani 1 1 d . .
H3_2 H 0.537369 -0.042722 0.882517 0.114 Uiso 1 1 calc R U

loop_
_atom_site_aniso_label
_atom_site_aniso_U_11
_atom_site_aniso_U_22
_atom_site_aniso_U_33
_atom_site_aniso_U_23
_atom_site_aniso_U_13
_atom_site_aniso_U_12
P1 0.0164(2) 0.0165(2) 0.0192(2) -0.00297(17) -0.00407(18) -0.00594(17)
P2 0.0177(2) 0.0191(2) 0.0248(2) -0.00350(18) -0.00572(19) -0.00647(18)
P3 0.0195(2) 0.0214(2) 0.0184(2) -0.00512(18) -0.00147(18) -0.01059(19)
P4 0.0181(2) 0.0188(2) 0.0188(2) -0.00341(17) -0.00422(18) -0.00747(18)
N1 0.0365(11) 0.0294(10) 0.0453(11) -0.0097(9) -0.0103(9) -0.0157(8)
N2 0.0531(15) 0.110(2) 0.0445(13) -0.0478(15) 0.0082(11) -0.0468(16)
C1 0.0182(9) 0.0182(9) 0.0239(9) -0.0054(7) -0.0043(7) -0.0055(7)
C2 0.0202(10) 0.0263(10) 0.0252(10) -0.0067(8) -0.0066(8) -0.0058(8)
C3 0.0164(9) 0.0205(9) 0.0238(9) -0.0042(7) -0.0064(7) -0.0055(7)
C4 0.0267(10) 0.0242(10) 0.0247(10) -0.0021(8) -0.0092(8) -0.0101(8)
C5 0.0307(11) 0.0221(10) 0.0321(11) -0.0002(8) -0.0112(9) -0.0137(8)
C6 0.0288(11) 0.0272(11) 0.0367(12) -0.0110(9) -0.0111(9) -0.0102(9)
C7 0.0324(12) 0.0299(11) 0.0250(10) -0.0085(9) -0.0059(9) -0.0108(9)
C8 0.0277(11) 0.0210(9) 0.0246(10) -0.0040(8) -0.0053(8) -0.0086(8)
C9 0.0199(9) 0.0189(9) 0.0232(9) -0.0018(7) -0.0040(8) -0.0034(7)
C10 0.0247(11) 0.0523(15) 0.0333(12) -0.0196(11) -0.0079(9) -0.0014(10)
C11 0.0385(15) 0.077(2) 0.0347(13) -0.0290(14) -0.0074(11) 0.0015(14)
C12 0.0344(14) 0.0594(17) 0.0331(13) -0.0147(12) 0.0048(10) -0.0014(12)
C13 0.0246(12) 0.0548(17) 0.0565(17) -0.0231(14) 0.0090(11) -0.0162(11)
C14 0.0244(11) 0.0403(13) 0.0418(13) -0.0183(10) 0.0004(10) -0.0120(10)
C15 0.0240(10) 0.0168(9) 0.0219(9) -0.0044(7) -0.0064(8) -0.0072(7)
C16 0.0224(10) 0.0229(10) 0.0266(10) -0.0055(8) -0.0060(8) -0.0058(8)
C17 0.0271(11) 0.0256(10) 0.0332(11) -0.0052(9) -0.0113(9) -0.0034(8)
C18 0.0411(13) 0.0205(10) 0.0276(11) 0.0000(8) -0.0122(9) -0.0093(9)
C19 0.0360(12) 0.0231(10) 0.0231(10) -0.0040(8) -0.0023(9) -0.0142(9)
C20 0.0244(10) 0.0219(10) 0.0252(10) -0.0071(8) -0.0036(8) -0.0070(8)
C21 0.0250(11) 0.0283(11) 0.0298(11) -0.0010(9) 0.0005(9) -0.0015(9)
C22 0.0241(12) 0.0375(13) 0.0501(15) -0.0054(11) -0.0026(10) -0.0104(10)
C23 0.0405(14) 0.0441(14) 0.0321(12) -0.0108(11) 0.0008(11) 0.0010(11)
C24 0.0285(12) 0.0335(13) 0.0482(14) -0.0144(11) -0.0010(10) 0.0010(10)
C25 0.0295(12) 0.0348(12) 0.0242(10) -0.0020(9) -0.0102(9) -0.0061(9)
C26 0.0507(16) 0.0524(16) 0.0362(13) -0.0134(12) -0.0181(12) -0.0107(13)
C27 0.0335(13) 0.0426(14) 0.0340(12) -0.0014(11) -0.0020(10) -0.0072(11)
C28 0.0351(13) 0.0426(14) 0.0345(12) 0.0011(10) -0.0155(11) -0.0041(11)
C29 0.0232(10) 0.0330(11) 0.0221(9) -0.0104(8) 0.0006(8) -0.0149(9)
C30 0.0294(12) 0.0613(17) 0.0331(12) -0.0228(12) 0.0046(9) -0.0262(11)
C31 0.0185(9) 0.0256(10) 0.0220(9) -0.0073(8) 0.0005(7) -0.0130(8)
C32 0.0179(9) 0.0262(10) 0.0282(10) -0.0088(8) -0.0003(8) -0.0095(8)
C33 0.0240(10) 0.0297(11) 0.0372(12) -0.0169(9) 0.0017(9) -0.0116(9)
C34 0.0240(10) 0.0420(13) 0.0349(11) -0.0238(10) 0.0015(9) -0.0137(9)
C35 0.0234(10) 0.0424(13) 0.0236(10) -0.0122(9) -0.0024(8) -0.0135(9)
C36 0.0257(10) 0.0265(10) 0.0239(10) -0.0069(8) -0.0005(8) -0.0128(8)
C37 0.0272(10) 0.0209(9) 0.0206(9) -0.0055(7) -0.0019(8) -0.0091(8)
C38 0.0279(14) 0.116(3) 0.0279(13) 0.0245(16) -0.0055(11) -0.0194(17)
C39 0.0394(16) 0.113(3) 0.0299(14) 0.0215(16) -0.0153(12) -0.0156(18)
C40 0.0450(14) 0.0294(12) 0.0257(11) 0.0006(9) -0.0004(10) -0.0104(10)
C41 0.0353(17) 0.080(3) 0.071(2) 0.047(2) 0.0075(16) -0.0068(16)
C42 0.0249(14) 0.069(2) 0.076(2) 0.0449(19) -0.0018(14) -0.0038(14)
C43 0.0249(10) 0.0234(10) 0.0196(9) -0.0049(8) -0.0035(8) -0.0084(8)
C44 0.0298(11) 0.0282(11) 0.0342(11) -0.0117(9) -0.0003(9) -0.0132(9)
C45 0.0390(13) 0.0274(11) 0.0410(13) -0.0143(10) -0.0011(10) -0.0096(10)
C46 0.0338(12) 0.0274(11) 0.0320(11) -0.0079(9) -0.0059(9) 0.0005(9)
C47 0.0239(11) 0.0372(12) 0.0372(12) -0.0111(10) -0.0109(9) -0.0045(9)
C48 0.0285(11) 0.0274(11) 0.0344(11) -0.0094(9) -0.0117(9) -0.0072(9)
C49 0.0220(10) 0.0185(9) 0.0300(10) -0.0018(8) -0.0035(8) -0.0075(8)
C50 0.0466(15) 0.0231(11) 0.0630(17) -0.0079(11) -0.0281(13) -0.0103(10)
C51 0.0316(13) 0.0296(12) 0.0371(13) 0.0050(10) 0.0040(10) -0.0065(10)
C52 0.0236(11) 0.0236(10) 0.0308(11) -0.0025(8) -0.0039(8) -0.0059(8)
C53 0.0242(10) 0.0208(10) 0.0306(10) -0.0055(8) -0.0106(8) -0.0053(8)
C54 0.0356(13) 0.0364(13) 0.0585(16) -0.0194(11) -0.0293(12) 0.0017(10)
C55 0.0395(13) 0.0225(11) 0.0374(12) -0.0012(9) -0.0104(11) -0.0038(10)
C56 0.0223(11) 0.0358(12) 0.0400(13) -0.0098(10) -0.0045(9) -0.0031(9)
C1_1 0.0249(12) 0.0480(15) 0.0400(14) 0.0083(11) -0.0076(10) -0.0093(10)
C2_1 0.0248(12) 0.0422(14) 0.0486(15) -0.0028(11) -0.0048(11) -0.0100(10)
C3_1 0.0262(12) 0.0568(17) 0.0407(14) -0.0051(12) -0.0057(10) -0.0152(11)
C1_2 0.0318(19) 0.055(2) 0.186(6) -0.005(3) -0.030(3) -0.0048(16)
C2_2 0.0314(19) 0.082(3) 0.116(4) 0.036(3) -0.007(2) -0.002(2)
C3_2 0.0343(19) 0.117(4) 0.108(4) -0.020(3) -0.028(2) 0.011(2)

loop_
_atom_type_symbol
_atom_type_description
_atom_type_scat_dispersion_real
_atom_type_scat_dispersion_imag
_atom_type_scat_source
C C 0.0181 0.0091 'International Tables Vol C Tables 4.2.6.8 and 6.1.1.4'
H H 0.0000 0.0000 'International Tables Vol C Tables 4.2.6.8 and 6.1.1.4'
N N 0.0311 0.0180 'International Tables Vol C Tables 4.2.6.8 and 6.1.1.4'
P P 0.2955 0.4335 'International Tables Vol C Tables 4.2.6.8 and 6.1.1.4'

loop_
_geom_angle_atom_site_label_1
_geom_angle_atom_site_label_2
_geom_angle_atom_site_label_3
_geom_angle
_geom_angle_site_symmetry_1
_geom_angle_site_symmetry_3
C1 P1 C3 112.50(9) . .
C1 P1 C15 111.08(10) . .
C3 P1 C15 107.19(9) . .
C1 P1 C9 114.46(10) . .
C3 P1 C9 105.89(10) . .
C15 P1 C9 105.17(9) . .
C1 P2 C21 103.30(10) . .
C1 P2 C25 104.88(10) . .
C21 P2 C25 109.65(11) . .
C29 P3 C31 111.75(10) . .
C29 P3 C43 115.68(10) . .
C31 P3 C43 105.15(10) . .
C29 P3 C37 111.63(11) . .
C31 P3 C37 107.20(9) . .
C43 P3 C37 104.79(9) . .
C29 P4 C49 104.10(10) . .
C29 P4 C53 104.53(10) . .
C49 P4 C53 110.37(10) . .
C2 C1 P1 116.03(15) . .
C2 C1 P2 124.32(15) . .
P1 C1 P2 119.64(11) . .
N1 C2 C1 178.1(2) . .
C4 C3 C8 119.49(19) . .
C4 C3 P1 121.19(16) . .
C8 C3 P1 119.32(16) . .
C5 C4 C3 119.9(2) . .
C5 C4 H4 120.1 . .
C3 C4 H4 120.1 . .
C4 C5 C6 120.2(2) . .
C4 C5 H5 119.9 . .
C6 C5 H5 119.9 . .
C7 C6 C5 119.9(2) . .
C7 C6 H6 120.0 . .
C5 C6 H6 120.0 . .
C6 C7 C8 120.2(2) . .
C6 C7 H7 119.9 . .
C8 C7 H7 119.9 . .
C7 C8 C3 120.2(2) . .
C7 C8 H8 119.9 . .
C3 C8 H8 119.9 . .
C10 C9 C14 119.7(2) . .
C10 C9 P1 117.79(17) . .
C14 C9 P1 122.53(17) . .
C11 C10 C9 120.5(2) . .
C11 C10 H10 119.7 . .
C9 C10 H10 119.7 . .
C10 C11 C12 119.8(3) . .
C10 C11 H11 120.1 . .
C12 C11 H11 120.1 . .
C13 C12 C11 120.0(2) . .
C13 C12 H12 120.0 . .
C11 C12 H12 120.0 . .
C12 C13 C14 120.8(3) . .
C12 C13 H13 119.6 . .
C14 C13 H13 119.6 . .
C9 C14 C13 119.2(2) . .
C9 C14 H14 120.4 . .
C13 C14 H14 120.4 . .
C16 C15 C20 119.39(19) . .
C16 C15 P1 121.17(16) . .
C20 C15 P1 119.35(16) . .
C17 C16 C15 120.3(2) . .
C17 C16 H16 119.8 . .
C15 C16 H16 119.8 . .
C16 C17 C18 120.2(2) . .
C16 C17 H17 119.9 . .
C18 C17 H17 119.9 . .
C17 C18 C19 120.2(2) . .
C17 C18 H18 119.9 . .
C19 C18 H18 119.9 . .
C18 C19 C20 120.0(2) . .
C18 C19 H19 120.0 . .
C20 C19 H19 120.0 . .
C19 C20 C15 119.9(2) . .
C19 C20 H20 120.1 . .
C15 C20 H20 120.1 . .
C23 C21 C24 108.9(2) . .
C23 C21 C22 107.9(2) . .
C24 C21 C22 108.5(2) . .
C23 C21 P2 106.65(17) . .
C24 C21 P2 107.87(17) . .
C22 C21 P2 116.83(18) . .
C21 C22 H22A 109.5 . .
C21 C22 H22B 109.5 . .
H22A C22 H22B 109.5 . .
C21 C22 H22C 109.5 . .
H22A C22 H22C 109.5 . .
H22B C22 H22C 109.5 . .
C21 C23 H23A 109.5 . .
C21 C23 H23B 109.5 . .
H23A C23 H23B 109.5 . .
C21 C23 H23C 109.5 . .
H23A C23 H23C 109.5 . .
H23B C23 H23C 109.5 . .
C21 C24 H24A 109.5 . .
C21 C24 H24B 109.5 . .
H24A C24 H24B 109.5 . .
C21 C24 H24C 109.5 . .
H24A C24 H24C 109.5 . .
H24B C24 H24C 109.5 . .
C26 C25 C28 110.2(2) . .
C26 C25 C27 108.4(2) . .
C28 C25 C27 106.8(2) . .
C26 C25 P2 116.52(17) . .
C28 C25 P2 110.73(17) . .
C27 C25 P2 103.51(16) . .
C25 C26 H26A 109.5 . .
C25 C26 H26B 109.5 . .
H26A C26 H26B 109.5 . .
C25 C26 H26C 109.5 . .
H26A C26 H26C 109.5 . .
H26B C26 H26C 109.5 . .
C25 C27 H27A 109.5 . .
C25 C27 H27B 109.5 . .
H27A C27 H27B 109.5 . .
C25 C27 H27C 109.5 . .
H27A C27 H27C 109.5 . .
H27B C27 H27C 109.5 . .
C25 C28 H28A 109.5 . .
C25 C28 H28B 109.5 . .
H28A C28 H28B 109.5 . .
C25 C28 H28C 109.5 . .
H28A C28 H28C 109.5 . .
H28B C28 H28C 109.5 . .
C30 C29 P3 115.92(16) . .
C30 C29 P4 124.27(16) . .
P3 C29 P4 119.77(12) . .
N2 C30 C29 178.2(3) . .
C36 C31 C32 119.86(19) . .
C36 C31 P3 119.26(16) . .
C32 C31 P3 120.83(16) . .
C33 C32 C31 119.9(2) . .
C33 C32 H32 120.0 . .
C31 C32 H32 120.0 . .
C34 C33 C32 119.9(2) . .
C34 C33 H33 120.1 . .
C32 C33 H33 120.1 . .
C33 C34 C35 120.6(2) . .
C33 C34 H34 119.7 . .
C35 C34 H34 119.7 . .
C34 C35 C36 120.0(2) . .
C34 C35 H35 120.0 . .
C36 C35 H35 120.0 . .
C35 C36 C31 119.8(2) . .
C35 C36 H36 120.1 . .
C31 C36 H36 120.1 . .
C38 C37 C42 117.2(2) . .
C38 C37 P3 120.23(18) . .
C42 C37 P3 122.56(19) . .
C37 C38 C39 121.3(3) . .
C37 C38 H38 119.4 . .
C39 C38 H38 119.4 . .
C40 C39 C38 120.9(3) . .
C40 C39 H39 119.6 . .
C38 C39 H39 119.6 . .
C41 C40 C39 117.8(2) . .
C41 C40 H40 121.1 . .
C39 C40 H40 121.1 . .
C40 C41 C42 121.9(3) . .
C40 C41 H41 119.0 . .
C42 C41 H41 119.0 . .
C37 C42 C41 120.8(3) . .
C37 C42 H42 119.6 . .
C41 C42 H42 119.6 . .
C48 C43 C44 119.4(2) . .
C48 C43 P3 121.00(16) . .
C44 C43 P3 119.57(17) . .
C45 C44 C43 119.8(2) . .
C45 C44 H44 120.1 . .
C43 C44 H44 120.1 . .
C46 C45 C44 120.4(2) . .
C46 C45 H45 119.8 . .
C44 C45 H45 119.8 . .
C45 C46 C47 120.1(2) . .
C45 C46 H46 120.0 . .
C47 C46 H46 120.0 . .
C46 C47 C48 119.8(2) . .
C46 C47 H47 120.1 . .
C48 C47 H47 120.1 . .
C43 C48 C47 120.4(2) . .
C43 C48 H48 119.8 . .
C47 C48 H48 119.8 . .
C50 C49 C51 109.8(2) . .
C50 C49 C52 107.88(19) . .
C51 C49 C52 108.06(19) . .
C50 C49 P4 118.31(16) . .
C51 C49 P4 108.36(15) . .
C52 C49 P4 103.92(14) . .
C49 C50 H50A 109.5 . .
C49 C50 H50B 109.5 . .
H50A C50 H50B 109.5 . .
C49 C50 H50C 109.5 . .
H50A C50 H50C 109.5 . .
H50B C50 H50C 109.5 . .
C49 C51 H51A 109.5 . .
C49 C51 H51B 109.5 . .
H51A C51 H51B 109.5 . .
C49 C51 H51C 109.5 . .
H51A C51 H51C 109.5 . .
H51B C51 H51C 109.5 . .
C49 C52 H52A 109.5 . .
C49 C52 H52B 109.5 . .
H52A C52 H52B 109.5 . .
C49 C52 H52C 109.5 . .
H52A C52 H52C 109.5 . .
H52B C52 H52C 109.5 . .
C54 C53 C56 108.1(2) . .
C54 C53 C55 109.9(2) . .
C56 C53 C55 106.41(19) . .
C54 C53 P4 118.35(15) . .
C56 C53 P4 109.11(15) . .
C55 C53 P4 104.29(15) . .
C53 C54 H54A 109.5 . .
C53 C54 H54B 109.5 . .
H54A C54 H54B 109.5 . .
C53 C54 H54C 109.5 . .
H54A C54 H54C 109.5 . .
H54B C54 H54C 109.5 . .
C53 C55 H55A 109.5 . .
C53 C55 H55B 109.5 . .
H55A C55 H55B 109.5 . .
C53 C55 H55C 109.5 . .
H55A C55 H55C 109.5 . .
H55B C55 H55C 109.5 . .
C53 C56 H56A 109.5 . .
C53 C56 H56B 109.5 . .
H56A C56 H56B 109.5 . .
C53 C56 H56C 109.5 . .
H56A C56 H56C 109.5 . .
H56B C56 H56C 109.5 . .
C3_1 C1_1 C2_1 120.8(2) 2_576 .
C3_1 C1_1 H1_1 119.6 2_576 .
C2_1 C1_1 H1_1 119.6 . .
C1_1 C2_1 C3_1 118.6(3) . .
C1_1 C2_1 H2_1 120.7 . .
C3_1 C2_1 H2_1 120.7 . .
C1_1 C3_1 C2_1 120.7(3) 2_576 .
C1_1 C3_1 H3_1 119.7 2_576 .
C2_1 C3_1 H3_1 119.7 . .
C2_2 C1_2 C3_2 122.1(5) . 2_657
C2_2 C1_2 H1_2 118.9 . .
C3_2 C1_2 H1_2 118.9 2_657 .
C1_2 C2_2 C3_2 119.7(5) . .
C1_2 C2_2 H2_2 120.1 . .
C3_2 C2_2 H2_2 120.1 . .
C2_2 C3_2 C1_2 118.1(6) . 2_657
C2_2 C3_2 H3_2 120.9 . .
C1_2 C3_2 H3_2 120.9 2_657 .

loop_
_geom_bond_atom_site_label_1
_geom_bond_atom_site_label_2
_geom_bond_distance
_geom_bond_site_symmetry_2
P1 C1 1.712(2) .
P1 C3 1.814(2) .
P1 C15 1.815(2) .
P1 C9 1.817(2) .
P2 C1 1.818(2) .
P2 C21 1.895(2) .
P2 C25 1.897(2) .
P3 C29 1.716(2) .
P3 C31 1.800(2) .
P3 C43 1.818(2) .
P3 C37 1.820(2) .
P4 C29 1.807(2) .
P4 C49 1.891(2) .
P4 C53 1.894(2) .
N1 C2 1.161(3) .
N2 C30 1.164(3) .
C1 C2 1.400(3) .
C3 C4 1.395(3) .
C3 C8 1.396(3) .
C4 C5 1.387(3) .
C4 H4 0.9500 .
C5 C6 1.392(3) .
C5 H5 0.9500 .
C6 C7 1.381(3) .
C6 H6 0.9500 .
C7 C8 1.386(3) .
C7 H7 0.9500 .
C8 H8 0.9500 .
C9 C10 1.384(3) .
C9 C14 1.388(3) .
C10 C11 1.381(4) .
C10 H10 0.9500 .
C11 C12 1.383(4) .
C11 H11 0.9500 .
C12 C13 1.366(4) .
C12 H12 0.9500 .
C13 C14 1.394(4) .
C13 H13 0.9500 .
C14 H14 0.9500 .
C15 C16 1.395(3) .
C15 C20 1.397(3) .
C16 C17 1.380(3) .
C16 H16 0.9500 .
C17 C18 1.382(3) .
C17 H17 0.9500 .
C18 C19 1.389(3) .
C18 H18 0.9500 .
C19 C20 1.390(3) .
C19 H19 0.9500 .
C20 H20 0.9500 .
C21 C23 1.523(3) .
C21 C24 1.540(3) .
C21 C22 1.553(4) .
C22 H22A 0.9800 .
C22 H22B 0.9800 .
C22 H22C 0.9800 .
C23 H23A 0.9800 .
C23 H23B 0.9800 .
C23 H23C 0.9800 .
C24 H24A 0.9800 .
C24 H24B 0.9800 .
C24 H24C 0.9800 .
C25 C26 1.511(4) .
C25 C28 1.529(3) .
C25 C27 1.549(3) .
C26 H26A 0.9800 .
C26 H26B 0.9800 .
C26 H26C 0.9800 .
C27 H27A 0.9800 .
C27 H27B 0.9800 .
C27 H27C 0.9800 .
C28 H28A 0.9800 .
C28 H28B 0.9800 .
C28 H28C 0.9800 .
C29 C30 1.407(3) .
C31 C36 1.394(3) .
C31 C32 1.398(3) .
C32 C33 1.388(3) .
C32 H32 0.9500 .
C33 C34 1.384(4) .
C33 H33 0.9500 .
C34 C35 1.388(3) .
C34 H34 0.9500 .
C35 C36 1.389(3) .
C35 H35 0.9500 .
C36 H36 0.9500 .
C37 C38 1.351(4) .
C37 C42 1.353(4) .
C38 C39 1.397(4) .
C38 H38 0.9500 .
C39 C40 1.339(4) .
C39 H39 0.9500 .
C40 C41 1.338(4) .
C40 H40 0.9500 .
C41 C42 1.384(4) .
C41 H41 0.9500 .
C42 H42 0.9500 .
C43 C48 1.393(3) .
C43 C44 1.394(3) .
C44 C45 1.392(3) .
C44 H44 0.9500 .
C45 C46 1.384(4) .
C45 H45 0.9500 .
C46 C47 1.385(4) .
C46 H46 0.9500 .
C47 C48 1.393(3) .
C47 H47 0.9500 .
C48 H48 0.9500 .
C49 C50 1.527(3) .
C49 C51 1.532(3) .
C49 C52 1.535(3) .
C50 H50A 0.9800 .
C50 H50B 0.9800 .
C50 H50C 0.9800 .
C51 H51A 0.9800 .
C51 H51B 0.9800 .
C51 H51C 0.9800 .
C52 H52A 0.9800 .
C52 H52B 0.9800 .
C52 H52C 0.9800 .
C53 C54 1.529(3) .
C53 C56 1.533(3) .
C53 C55 1.534(3) .
C54 H54A 0.9800 .
C54 H54B 0.9800 .
C54 H54C 0.9800 .
C55 H55A 0.9800 .
C55 H55B 0.9800 .
C55 H55C 0.9800 .
C56 H56A 0.9800 .
C56 H56B 0.9800 .
C56 H56C 0.9800 .
C1_1 C3_1 1.380(4) 2_576
C1_1 C2_1 1.388(4) .
C1_1 H1_1 0.9500 .
C2_1 C3_1 1.390(4) .
C2_1 H2_1 0.9500 .
C3_1 H3_1 0.9500 .
C1_2 C2_2 1.349(9) .
C1_2 C3_2 1.381(8) 2_657
C1_2 H1_2 0.9500 .
C2_2 C3_2 1.368(8) .
C2_2 H2_2 0.9500 .
C3_2 H3_2 0.9500 .
